data_4122824
loop_
_publ_author_name
'Molitor, Sebastian'
'Becker, Julia'
'Gessner, Viktoria H.'

_publ_section_title
;
 Selective dehydrocoupling of phosphines by lithium chloride carbenoids.
;
_journal_issue 44
_journal_name_full 'Journal of the American Chemical Society'
_journal_page_first 15517
_journal_page_last 15520
_journal_paper_doi 10.1021/ja509381w
_journal_volume 136
_journal_year 2014
_chemical_formula_sum 'C28 H28 P2'
_chemical_formula_weight 426.44
_chemical_name_systematic
;
 ?
;
_space_group_IT_number 14
_symmetry_cell_setting monoclinic
_symmetry_space_group_name_Hall '-P 2yn'
_symmetry_space_group_name_H-M 'P 1 21/n 1'
_atom_sites_solution_hydrogens geom
_atom_sites_solution_primary direct
_atom_sites_solution_secondary difmap
_audit_creation_date 2014-06-27T15:28:34-00:00
_audit_creation_method 'WinGX routine CIF_UPDATE'
_cell_angle_alpha 90
_cell_angle_beta 112.631(2)
_cell_angle_gamma 90
_cell_formula_units_Z 2
_cell_length_a 10.0080(7)
_cell_length_b 9.9556(7)
_cell_length_c 12.4143(9)
_cell_measurement_temperature 100(2)
_cell_volume 1141.67(14)
_computing_cell_refinement 'SAINTPLUS 8.18C (Bruker APEX2, 2011)'
_computing_data_collection 'SMART 5.622 (Bruker AXS, 2001)'
_computing_data_reduction 'SAINTPLUS 8.18C (Bruker APEX2, 2011)'
_computing_molecular_graphics 'Ortep-3 V1.08 (Farrugia, 2001)'
_computing_structure_refinement 'SHELXL-97 (Sheldrick, 2008)'
_computing_structure_solution 'SHELXS-97 (Sheldrick, 2008)'
_diffrn_ambient_temperature 100(2)
_diffrn_measured_fraction_theta_full 0.998
_diffrn_measured_fraction_theta_max 0.998
_diffrn_measurement_device_type 'Bruker APEX-CCD'
_diffrn_measurement_method omega-scans
_diffrn_radiation_monochromator graphite
_diffrn_radiation_type MoK\a
_diffrn_radiation_wavelength 0.71073
_diffrn_reflns_av_R_equivalents 0.0305
_diffrn_reflns_av_unetI/netI 0.0204
_diffrn_reflns_limit_h_max 11
_diffrn_reflns_limit_h_min -11
_diffrn_reflns_limit_k_max 11
_diffrn_reflns_limit_k_min -11
_diffrn_reflns_limit_l_max 14
_diffrn_reflns_limit_l_min -14
_diffrn_reflns_number 13445
_diffrn_reflns_theta_full 25
_diffrn_reflns_theta_max 25
_diffrn_reflns_theta_min 3.32
_exptl_absorpt_coefficient_mu 0.203
_exptl_absorpt_correction_T_max 0.7093
_exptl_absorpt_correction_T_min 0.6115
_exptl_absorpt_correction_type empirical
_exptl_absorpt_process_details 'Sadabs 2008 (Bruker AXS, 2008)'
_exptl_crystal_colour colourless
_exptl_crystal_density_diffrn 1.241
_exptl_crystal_density_method 'not measured'
_exptl_crystal_description block
_exptl_crystal_F_000 452
_exptl_crystal_size_max 0.34
_exptl_crystal_size_mid 0.2
_exptl_crystal_size_min 0.14
_refine_diff_density_max 0.321
_refine_diff_density_min -0.21
_refine_diff_density_rms 0.042
_refine_ls_extinction_method none
_refine_ls_goodness_of_fit_ref 1.018
_refine_ls_hydrogen_treatment riding
_refine_ls_matrix_type full
_refine_ls_number_parameters 138
_refine_ls_number_reflns 2004
_refine_ls_number_restraints 0
_refine_ls_restrained_S_all 1.018
_refine_ls_R_factor_all 0.0338
_refine_ls_R_factor_gt 0.0289
_refine_ls_shift/su_max 0
_refine_ls_shift/su_mean 0
_refine_ls_structure_factor_coef Fsqd
_refine_ls_weighting_details 'calc w=1/[\s^2^(Fo^2^)+(0.0319P)^2^+0.8030P] where P=(Fo^2^+2Fc^2^)/3'
_refine_ls_weighting_scheme calc
_refine_ls_wR_factor_gt 0.0716
_refine_ls_wR_factor_ref 0.0754
_reflns_number_gt 1785
_reflns_number_total 2004
_reflns_threshold_expression >2sigma(I)
_cod_data_source_file ja509381w_si_004.cif
_cod_data_source_block sad
_cod_depositor_comments
;Adding full bibliography for 4122822--4122824.cif.

The following automatic conversions were performed:

'_symmetry_cell_setting' tag value 'monoclin' was replaced with
'monoclinic' value as specified in the replacement file
'/home/robertas/cod-tools/perl-scripts/inputs/replacement_values.lst'.

Automatic conversion script
Id: cif_fix_values 3143 2015-03-26 13:38:13Z robertas 
;
_cod_original_sg_symbol_H-M P2(1)/n
_cod_database_code 4122824

loop_
_symmetry_equiv_pos_as_xyz
'x, y, z'
'-x+1/2, y+1/2, -z+1/2'
'-x, -y, -z'
'x-1/2, -y-1/2, z-1/2'

loop_
_atom_site_label
_atom_site_type_symbol
_atom_site_fract_x
_atom_site_fract_y
_atom_site_fract_z
_atom_site_U_iso_or_equiv
_atom_site_adp_type
_atom_site_occupancy
_atom_site_symmetry_multiplicity
_atom_site_calc_flag
_atom_site_refinement_flags
P1 P 0.42055(4) 0.06852(4) 0.01545(3) 0.01261(13) Uani 1 1 d .
C1 C 0.25930(15) 0.02605(15) -0.11317(12) 0.0130(3) Uani 1 1 d .
C2 C 0.17729(16) 0.13373(15) -0.17646(13) 0.0150(3) Uani 1 1 d .
H2 H 0.2047 0.2228 -0.1496 0.018 Uiso 1 1 calc R
C3 C 0.05643(16) 0.11292(16) -0.27795(13) 0.0177(3) Uani 1 1 d .
H3 H 0.0024 0.1879 -0.3196 0.021 Uiso 1 1 calc R
C4 C 0.01316(16) -0.01597(16) -0.31962(13) 0.0162(3) Uani 1 1 d .
C5 C 0.09560(16) -0.12387(16) -0.25729(13) 0.0156(3) Uani 1 1 d .
H5 H 0.0683 -0.2128 -0.2847 0.019 Uiso 1 1 calc R
C6 C 0.21680(16) -0.10346(15) -0.15595(13) 0.0147(3) Uani 1 1 d .
H6 H 0.2717 -0.1785 -0.1151 0.018 Uiso 1 1 calc R
C7 C -0.12026(18) -0.03891(18) -0.42826(14) 0.0244(4) Uani 1 1 d .
H7A H -0.1356 0.0384 -0.4806 0.037 Uiso 1 1 calc R
H7B H -0.2044 -0.0498 -0.407 0.037 Uiso 1 1 calc R
H7C H -0.1076 -0.1202 -0.4679 0.037 Uiso 1 1 calc R
C8 C 0.39861(16) -0.02417(15) 0.13578(13) 0.0141(3) Uani 1 1 d .
C9 C 0.28279(16) -0.10882(16) 0.12485(13) 0.0182(3) Uani 1 1 d .
H9 H 0.2072 -0.121 0.0505 0.022 Uiso 1 1 calc R
C10 C 0.27649(17) -0.17517(17) 0.22063(14) 0.0201(4) Uani 1 1 d .
H10 H 0.1965 -0.2322 0.2107 0.024 Uiso 1 1 calc R
C11 C 0.38480(16) -0.16034(16) 0.33135(13) 0.0176(3) Uani 1 1 d .
C12 C 0.49713(16) -0.07169(16) 0.34325(13) 0.0174(3) Uani 1 1 d .
H12 H 0.5706 -0.057 0.4183 0.021 Uiso 1 1 calc R
C13 C 0.50397(16) -0.00439(15) 0.24771(13) 0.0159(3) Uani 1 1 d .
H13 H 0.5815 0.0561 0.2585 0.019 Uiso 1 1 calc R
C14 C 0.38285(18) -0.24047(18) 0.43340(14) 0.0246(4) Uani 1 1 d .
H14A H 0.2842 -0.2427 0.4317 0.037 Uiso 1 1 calc R
H14B H 0.4477 -0.1986 0.5062 0.037 Uiso 1 1 calc R
H14C H 0.4155 -0.3323 0.4288 0.037 Uiso 1 1 calc R

loop_
_atom_site_aniso_label
_atom_site_aniso_U_11
_atom_site_aniso_U_22
_atom_site_aniso_U_33
_atom_site_aniso_U_23
_atom_site_aniso_U_13
_atom_site_aniso_U_12
P1 0.0120(2) 0.0127(2) 0.0121(2) 0.00010(15) 0.00346(15) -0.00006(14)
C1 0.0116(7) 0.0167(8) 0.0118(7) 0.0009(6) 0.0059(6) 0.0005(6)
C2 0.0163(8) 0.0141(8) 0.0156(7) -0.0001(6) 0.0072(6) 0.0003(6)
C3 0.0175(8) 0.0164(8) 0.0172(8) 0.0051(6) 0.0047(7) 0.0036(6)
C4 0.0126(7) 0.0230(8) 0.0132(7) 0.0009(6) 0.0051(6) -0.0008(6)
C5 0.0154(8) 0.0148(8) 0.0177(8) -0.0022(6) 0.0077(6) -0.0024(6)
C6 0.0141(8) 0.0137(8) 0.0169(7) 0.0021(6) 0.0067(6) 0.0018(6)
C7 0.0205(9) 0.0270(9) 0.0190(8) 0.0003(7) 0.0001(7) -0.0019(7)
C8 0.0149(7) 0.0137(8) 0.0145(7) 0.0000(6) 0.0067(6) 0.0023(6)
C9 0.0131(8) 0.0251(9) 0.0148(8) -0.0013(6) 0.0037(6) -0.0017(6)
C10 0.0149(8) 0.0255(9) 0.0214(8) -0.0012(7) 0.0085(7) -0.0061(6)
C11 0.0176(8) 0.0203(8) 0.0171(8) 0.0017(6) 0.0090(7) 0.0013(6)
C12 0.0158(8) 0.0215(8) 0.0129(7) -0.0019(6) 0.0034(6) -0.0001(6)
C13 0.0154(8) 0.0154(8) 0.0171(8) -0.0020(6) 0.0065(6) -0.0024(6)
C14 0.0239(9) 0.0307(10) 0.0193(8) 0.0051(7) 0.0085(7) -0.0032(7)

loop_
_atom_type_symbol
_atom_type_description
_atom_type_scat_dispersion_real
_atom_type_scat_dispersion_imag
_atom_type_scat_source
C C 0.0033 0.0016 'International Tables Vol C Tables 4.2.6.8 and 6.1.1.4'
H H 0 0 'International Tables Vol C Tables 4.2.6.8 and 6.1.1.4'
P P 0.1023 0.0942 'International Tables Vol C Tables 4.2.6.8 and 6.1.1.4'

loop_
_geom_angle_atom_site_label_1
_geom_angle_atom_site_label_2
_geom_angle_atom_site_label_3
_geom_angle
_geom_angle_site_symmetry_3
C1 P1 C8 104.59(7) .
C1 P1 P1 98.96(5) 3_655
C8 P1 P1 98.52(5) 3_655
C2 C1 C6 117.92(14) .
C2 C1 P1 116.38(11) .
C6 C1 P1 125.60(11) .
C3 C2 C1 121.06(14) .
C2 C3 C4 120.98(14) .
C3 C4 C5 118.17(14) .
C3 C4 C7 121.04(14) .
C5 C4 C7 120.78(14) .
C6 C5 C4 121.02(14) .
C5 C6 C1 120.83(14) .
C9 C8 C13 117.52(14) .
C9 C8 P1 125.28(11) .
C13 C8 P1 117.16(11) .
C10 C9 C8 121.02(14) .
C9 C10 C11 121.50(14) .
C12 C11 C10 117.53(14) .
C12 C11 C14 121.26(14) .
C10 C11 C14 121.19(14) .
C13 C12 C11 121.29(14) .
C12 C13 C8 121.03(14) .

loop_
_geom_bond_atom_site_label_1
_geom_bond_atom_site_label_2
_geom_bond_distance
_geom_bond_site_symmetry_2
P1 C1 1.8302(15) .
P1 C8 1.8395(15) .
P1 P1 2.2377(8) 3_655
C1 C2 1.394(2) .
C1 C6 1.397(2) .
C2 C3 1.386(2) .
C3 C4 1.389(2) .
C4 C5 1.394(2) .
C4 C7 1.506(2) .
C5 C6 1.386(2) .
C8 C9 1.397(2) .
C8 C13 1.398(2) .
C9 C10 1.383(2) .
C10 C11 1.393(2) .
C11 C12 1.392(2) .
C11 C14 1.504(2) .
C12 C13 1.387(2) .
